data_7103230
loop_
_publ_author_name
'Risto, Maarit'
'Reed, Robert W'
'Robertson, Craig M'
'Oilunkaniemi, Raija'
'Laitinen, Risto S'
'Oakley, Richard T'

_publ_section_title
;
 Self-association of the N-methyl benzotellurodiazolylium cation:
 implications for the generation of super-heavy atom radicals.
;
_journal_issue 28
_journal_name_full 'Chemical communications (Cambridge, England)'
_journal_page_first 3278
_journal_page_last 3280
_journal_paper_doi 10.1039/b803159b
_journal_year 2008
_chemical_formula_moiety 'C14 H14 N4 Te2, 2(C F3 O3 S)'
_chemical_formula_sum 'C16 H14 F6 N4 O6 S2 Te2'
_chemical_formula_weight 791.65
_chemical_name_systematic
;
?
;
_space_group_IT_number 2
_symmetry_cell_setting triclinic
_symmetry_space_group_name_Hall '-P 1'
_symmetry_space_group_name_H-M 'P -1'
_atom_sites_solution_hydrogens geom
_atom_sites_solution_primary direct
_atom_sites_solution_secondary difmap
_audit_creation_method SHELXL-97
_cell_angle_alpha 100.884(2)
_cell_angle_beta 95.645(2)
_cell_angle_gamma 106.4140(10)
_cell_formula_units_Z 1
_cell_length_a 6.8089(5)
_cell_length_b 8.1785(7)
_cell_length_c 11.3633(9)
_cell_measurement_reflns_used 2107
_cell_measurement_temperature 296(2)
_cell_measurement_theta_max 25.96
_cell_measurement_theta_min 3.40
_cell_volume 588.29(8)
_computing_cell_refinement 'APEX II'
_computing_data_collection 'APEX II'
_computing_data_reduction 'APEX II'
_computing_molecular_graphics 'SHELXL-97 (Sheldrick, 1997)'
_computing_publication_material 'SHELXL-97 (Sheldrick, 1997)'
_computing_structure_refinement 'SHELXL-97 (Sheldrick, 1997)'
_computing_structure_solution 'SHELXS-97 (Sheldrick, 1990)'
_diffrn_ambient_temperature 296(2)
_diffrn_measured_fraction_theta_full 0.994
_diffrn_measured_fraction_theta_max 0.994
_diffrn_measurement_device_type 'CCD detector'
_diffrn_measurement_method 'omega scans'
_diffrn_radiation_monochromator graphite
_diffrn_radiation_source 'fine-focus sealed tube'
_diffrn_radiation_type MoK\a
_diffrn_radiation_wavelength 0.71073
_diffrn_reflns_av_R_equivalents 0.0237
_diffrn_reflns_av_sigmaI/netI 0.0354
_diffrn_reflns_limit_h_max 8
_diffrn_reflns_limit_h_min -8
_diffrn_reflns_limit_k_max 10
_diffrn_reflns_limit_k_min -10
_diffrn_reflns_limit_l_max 12
_diffrn_reflns_limit_l_min -14
_diffrn_reflns_number 5172
_diffrn_reflns_theta_full 26.34
_diffrn_reflns_theta_max 26.34
_diffrn_reflns_theta_min 3.40
_exptl_absorpt_coefficient_mu 2.747
_exptl_absorpt_correction_T_max 0.97
_exptl_absorpt_correction_T_min 0.725
_exptl_absorpt_correction_type empirical
_exptl_absorpt_process_details 'APEX II'
_exptl_crystal_colour red
_exptl_crystal_density_diffrn 2.234
_exptl_crystal_density_method 'not measured'
_exptl_crystal_description Plate
_exptl_crystal_F_000 376
_exptl_crystal_size_max 0.24
_exptl_crystal_size_mid 0.10
_exptl_crystal_size_min 0.012
_refine_diff_density_max 0.608
_refine_diff_density_min -0.458
_refine_diff_density_rms 0.094
_refine_ls_extinction_method none
_refine_ls_goodness_of_fit_ref 1.066
_refine_ls_hydrogen_treatment constr
_refine_ls_matrix_type full
_refine_ls_number_parameters 163
_refine_ls_number_reflns 2379
_refine_ls_number_restraints 0
_refine_ls_restrained_S_all 1.066
_refine_ls_R_factor_all 0.0389
_refine_ls_R_factor_gt 0.0325
_refine_ls_shift/su_max 0.000
_refine_ls_shift/su_mean 0.000
_refine_ls_structure_factor_coef Fsqd
_refine_ls_weighting_details 'calc w=1/[\s^2^(Fo^2^)+(0.0288P)^2^+0.6372P] where P=(Fo^2^+2Fc^2^)/3'
_refine_ls_weighting_scheme calc
_refine_ls_wR_factor_gt 0.0676
_refine_ls_wR_factor_ref 0.0702
_reflns_number_gt 2133
_reflns_number_total 2379
_reflns_threshold_expression >2sigma(I)
_cod_data_source_file b803159b.txt
_cod_data_source_block mr67b_0m
_cod_depositor_comments
;
The following automatic conversions were performed:
'_symmetry_cell_setting' value 'Triclinic' changed to 'triclinic'
according to '/home/saulius/struct/CIF-dictionaries/cif_core.dic'
dictionary named 'cif_core.dic' version 2.4.1 from 2010-06-29.

Automatic conversion script
Id: cif_fix_enum 1527 2010-12-29 10:47:43Z saulius 
;
_cod_original_sg_symbol_H-M P-1
_cod_database_code 7103230

loop_
_symmetry_equiv_pos_as_xyz
'x, y, z'
'-x, -y, -z'

loop_
_atom_site_label
_atom_site_type_symbol
_atom_site_fract_x
_atom_site_fract_y
_atom_site_fract_z
_atom_site_U_iso_or_equiv
_atom_site_adp_type
_atom_site_occupancy
_atom_site_symmetry_multiplicity
_atom_site_calc_flag
_atom_site_refinement_flags
_atom_site_disorder_assembly
_atom_site_disorder_group
Te Te 0.65608(4) 0.52408(4) 0.38149(3) 0.03714(11) Uani 1 1 d . . .
N2 N 0.4498(5) 0.6206(4) 0.4579(3) 0.0346(8) Uani 1 1 d . . .
N1 N 0.6291(5) 0.7021(5) 0.2753(3) 0.0371(8) Uani 1 1 d . . .
C2 C 0.3982(6) 0.7400(5) 0.4095(4) 0.0319(9) Uani 1 1 d . . .
C3 C 0.2563(7) 0.8266(5) 0.4530(4) 0.0390(10) Uani 1 1 d . . .
H3A H 0.1933 0.8005 0.5191 0.047 Uiso 1 1 calc R . .
C4 C 0.2148(7) 0.9471(6) 0.3970(4) 0.0448(11) Uani 1 1 d . . .
H4A H 0.1230 1.0044 0.4256 0.054 Uiso 1 1 calc R . .
C5 C 0.3075(7) 0.9890(6) 0.2951(4) 0.0465(11) Uani 1 1 d . . .
H5A H 0.2721 1.0711 0.2580 0.056 Uiso 1 1 calc R . .
C6 C 0.4440(7) 0.9139(6) 0.2512(4) 0.0405(10) Uani 1 1 d . . .
H6A H 0.5040 0.9445 0.1852 0.049 Uiso 1 1 calc R . .
C1 C 0.4964(6) 0.7856(5) 0.3073(4) 0.0349(9) Uani 1 1 d . . .
C7 C 0.7347(9) 0.7273(8) 0.1700(5) 0.0597(14) Uani 1 1 d . . .
H7A H 0.6983 0.8161 0.1364 0.090 Uiso 1 1 calc R . .
H7B H 0.6926 0.6195 0.1095 0.090 Uiso 1 1 calc R . .
H7C H 0.8821 0.7629 0.1954 0.090 Uiso 1 1 calc R . .
S1' S 1.01316(18) 0.32338(15) 0.21138(11) 0.0426(3) Uani 1 1 d . . .
O1' O 0.9871(5) 0.4929(4) 0.2497(3) 0.0587(9) Uani 1 1 d . . .
O2' O 0.9386(6) 0.2045(5) 0.2865(3) 0.0685(11) Uani 1 1 d . . .
O3' O 1.2089(6) 0.3276(5) 0.1761(4) 0.0706(11) Uani 1 1 d . . .
C1' C 0.8317(8) 0.2317(6) 0.0705(5) 0.0485(12) Uani 1 1 d . . .
F1' F 0.8788(6) 0.3237(5) -0.0115(3) 0.0861(11) Uani 1 1 d . . .
F2' F 0.6409(5) 0.2291(5) 0.0884(3) 0.0815(10) Uani 1 1 d . . .
F3' F 0.8196(7) 0.0706(4) 0.0235(3) 0.0928(12) Uani 1 1 d . . .

loop_
_atom_site_aniso_label
_atom_site_aniso_U_11
_atom_site_aniso_U_22
_atom_site_aniso_U_33
_atom_site_aniso_U_23
_atom_site_aniso_U_13
_atom_site_aniso_U_12
Te 0.03740(17) 0.03726(16) 0.04104(18) 0.01358(12) 0.00597(12) 0.01524(12)
N2 0.0329(18) 0.0341(18) 0.038(2) 0.0131(15) 0.0048(16) 0.0094(15)
N1 0.0367(19) 0.0410(19) 0.036(2) 0.0158(16) 0.0056(16) 0.0119(16)
C2 0.030(2) 0.031(2) 0.031(2) 0.0057(16) -0.0017(17) 0.0075(16)
C3 0.037(2) 0.038(2) 0.039(2) 0.0042(19) 0.0041(19) 0.0103(19)
C4 0.042(3) 0.043(2) 0.051(3) 0.008(2) 0.003(2) 0.019(2)
C5 0.053(3) 0.039(2) 0.051(3) 0.013(2) 0.002(2) 0.019(2)
C6 0.043(2) 0.043(2) 0.039(3) 0.015(2) 0.003(2) 0.016(2)
C1 0.035(2) 0.031(2) 0.036(2) 0.0083(17) 0.0005(18) 0.0060(17)
C7 0.071(4) 0.069(3) 0.066(4) 0.035(3) 0.035(3) 0.042(3)
S1' 0.0401(6) 0.0472(6) 0.0431(7) 0.0088(5) 0.0048(5) 0.0189(5)
O1' 0.056(2) 0.0480(19) 0.068(2) -0.0008(17) 0.0072(19) 0.0197(17)
O2' 0.080(3) 0.082(3) 0.053(2) 0.033(2) 0.009(2) 0.029(2)
O3' 0.045(2) 0.087(3) 0.088(3) 0.017(2) 0.014(2) 0.033(2)
C1' 0.055(3) 0.042(3) 0.046(3) 0.010(2) 0.005(2) 0.013(2)
F1' 0.107(3) 0.088(2) 0.0505(19) 0.0350(18) 0.0040(19) 0.000(2)
F2' 0.0479(18) 0.104(3) 0.083(2) 0.020(2) -0.0075(17) 0.0153(18)
F3' 0.138(3) 0.0487(19) 0.074(2) -0.0075(17) -0.004(2) 0.022(2)

loop_
_atom_type_symbol
_atom_type_description
_atom_type_scat_dispersion_real
_atom_type_scat_dispersion_imag
_atom_type_scat_source
C C 0.0033 0.0016 'International Tables Vol C Tables 4.2.6.8 and 6.1.1.4'
H H 0.0000 0.0000 'International Tables Vol C Tables 4.2.6.8 and 6.1.1.4'
N N 0.0061 0.0033 'International Tables Vol C Tables 4.2.6.8 and 6.1.1.4'
O O 0.0106 0.0060 'International Tables Vol C Tables 4.2.6.8 and 6.1.1.4'
F F 0.0171 0.0103 'International Tables Vol C Tables 4.2.6.8 and 6.1.1.4'
S S 0.1246 0.1234 'International Tables Vol C Tables 4.2.6.8 and 6.1.1.4'
Te Te -0.5308 1.6751 'International Tables Vol C Tables 4.2.6.8 and 6.1.1.4'

loop_
_geom_angle_atom_site_label_1
_geom_angle_atom_site_label_2
_geom_angle_atom_site_label_3
_geom_angle
_geom_angle_site_symmetry_1
_geom_angle_site_symmetry_3
_geom_angle_publ_flag
N2 Te N1 79.38(14) . . ?
N2 Te N2 70.68(14) . 2_666 ?
N1 Te N2 150.00(14) . 2_666 ?
C2 N2 Te 115.5(3) . . ?
C2 N2 Te 135.2(3) . 2_666 ?
Te N2 Te 109.32(14) . 2_666 ?
C1 N1 C7 121.8(4) . . ?
C1 N1 Te 113.1(3) . . ?
C7 N1 Te 125.0(3) . . ?
N2 C2 C3 123.7(4) . . ?
N2 C2 C1 117.0(4) . . ?
C3 C2 C1 119.2(4) . . ?
C4 C3 C2 118.9(4) . . ?
C3 C4 C5 121.9(4) . . ?
C6 C5 C4 122.0(4) . . ?
C5 C6 C1 119.0(4) . . ?
N1 C1 C6 126.0(4) . . ?
N1 C1 C2 115.0(4) . . ?
C6 C1 C2 119.0(4) . . ?
O3' S1' O2' 116.0(3) . . ?
O3' S1' O1' 114.4(2) . . ?
O2' S1' O1' 114.1(2) . . ?
O3' S1' C1' 104.0(2) . . ?
O2' S1' C1' 103.5(2) . . ?
O1' S1' C1' 102.5(2) . . ?
F3' C1' F1' 108.1(5) . . ?
F3' C1' F2' 106.0(4) . . ?
F1' C1' F2' 106.7(4) . . ?
F3' C1' S1' 112.8(4) . . ?
F1' C1' S1' 112.1(3) . . ?
F2' C1' S1' 110.8(4) . . ?

loop_
_geom_bond_atom_site_label_1
_geom_bond_atom_site_label_2
_geom_bond_distance
_geom_bond_site_symmetry_2
_geom_bond_publ_flag
Te N2 1.990(4) . ?
Te N1 2.093(3) . ?
Te N2 2.417(3) 2_666 ?
N2 C2 1.319(5) . ?
N2 Te 2.417(3) 2_666 ?
N1 C1 1.317(6) . ?
N1 C7 1.473(6) . ?
C2 C3 1.424(6) . ?
C2 C1 1.452(6) . ?
C3 C4 1.347(6) . ?
C4 C5 1.424(7) . ?
C5 C6 1.337(7) . ?
C6 C1 1.434(6) . ?
S1' O3' 1.422(4) . ?
S1' O2' 1.432(4) . ?
S1' O1' 1.439(3) . ?
S1' C1' 1.813(5) . ?
C1' F3' 1.301(6) . ?
C1' F1' 1.313(6) . ?
C1' F2' 1.329(6) . ?
